data_7220114
loop_
_publ_author_name
'Pratap, Ramendra'
'Sahu, Satya Narayan'
'gupta, maneesh kumar'
'Singh, Surjeet'
'Yadav, Pratik'
'Panwar, Rahul'
'Kumar, Abhinav'
'Ram, Vishnu Ji'
'Kumar, Brijesh'

_publ_section_title
;
 One pot synthesis of tetrasubstituted thiophenes: [3+2] Annulation
 Strategy
;
_journal_name_full 'RSC Adv.'
_journal_paper_doi 10.1039/C5RA01290B
_journal_year 2015
_chemical_formula_sum 'C16 H15 N O5 S'
_chemical_formula_weight 333.35
_chemical_name_systematic 'Dimethyl 3-amino-5-(2-oxo-2-phenylethyl)thiophene-2,4-dicarboxylate '
_space_group_IT_number 14
_symmetry_cell_setting monoclinic
_symmetry_space_group_name_Hall '-P 2ybc'
_symmetry_space_group_name_H-M 'P 1 21/c 1'
_atom_sites_solution_hydrogens geom
_atom_sites_solution_primary direct
_atom_sites_solution_secondary difmap
_audit_creation_method SHELXL-97
_audit_update_record
;
2014-12-08 deposited with the CCDC.
2015-04-14 downloaded from the CCDC.
;
_cell_angle_alpha 90.000(5)
_cell_angle_beta 93.433(5)
_cell_angle_gamma 90.000(5)
_cell_formula_units_Z 4
_cell_length_a 14.073(5)
_cell_length_b 13.465(5)
_cell_length_c 8.576(5)
_cell_measurement_reflns_used 3117
_cell_measurement_temperature 298(2)
_cell_measurement_theta_max 29.0134
_cell_measurement_theta_min 3.0988
_cell_volume 1622.2(13)
_computing_cell_refinement
;
CrysAlisPro, Agilent Technologies,
Version 1.171.34.49 (release 20-01-2011 CrysAlis171 .NET)
(compiled Jan 20 2011,15:58:25)
;
_computing_data_collection
;
CrysAlisPro, Agilent Technologies,
Version 1.171.34.49 (release 20-01-2011 CrysAlis171 .NET)
(compiled Jan 20 2011,15:58:25)
;
_computing_data_reduction
;
CrysAlisPro, Agilent Technologies,
Version 1.171.34.49 (release 20-01-2011 CrysAlis171 .NET)
(compiled Jan 20 2011,15:58:25)
;
_computing_structure_refinement 'SHELXL-97 (Sheldrick, 1997)'
_computing_structure_solution 'SHELXS-97 (Sheldrick, 1997)'
_diffrn_ambient_temperature 298(2)
_diffrn_detector_area_resol_mean 15.9853
_diffrn_measured_fraction_theta_full 0.857
_diffrn_measured_fraction_theta_max 0.857
_diffrn_measurement_device_type 'Xcalibur, Sapphire3'
_diffrn_radiation_monochromator graphite
_diffrn_radiation_source 'fine-focus sealed tube'
_diffrn_radiation_type MoK\a
_diffrn_radiation_wavelength 0.71073
_diffrn_reflns_av_R_equivalents 0.0232
_diffrn_reflns_av_sigmaI/netI 0.0327
_diffrn_reflns_limit_h_max 18
_diffrn_reflns_limit_h_min -18
_diffrn_reflns_limit_k_max 15
_diffrn_reflns_limit_k_min -17
_diffrn_reflns_limit_l_max 11
_diffrn_reflns_limit_l_min -7
_diffrn_reflns_number 9249
_diffrn_reflns_theta_full 29.08
_diffrn_reflns_theta_max 29.08
_diffrn_reflns_theta_min 3.10
_exptl_absorpt_coefficient_mu 0.224
_exptl_absorpt_correction_T_max 0.9608
_exptl_absorpt_correction_T_min 0.9421
_exptl_absorpt_correction_type multi-scan
_exptl_absorpt_process_details
;
CrysAlisPro, Agilent Technologies,
Version 1.171.34.49 (release 20-01-2011 CrysAlis171 .NET)
(compiled Jan 20 2011,15:58:25)
Empirical absorption correction using spherical harmonics,
 implemented in SCALE3 ABSPACK scaling algorithm.
;
_exptl_crystal_colour yellow
_exptl_crystal_density_diffrn 1.365
_exptl_crystal_density_method 'not measured'
_exptl_crystal_description needle
_exptl_crystal_F_000 696
_exptl_crystal_recrystallization_method 'Re-crystallisation from solvent: '
_exptl_crystal_size_max 0.27
_exptl_crystal_size_mid 0.25
_exptl_crystal_size_min 0.18
_refine_diff_density_max 0.222
_refine_diff_density_min -0.244
_refine_diff_density_rms 0.041
_refine_ls_extinction_method none
_refine_ls_goodness_of_fit_ref 1.043
_refine_ls_hydrogen_treatment mixed
_refine_ls_matrix_type full
_refine_ls_number_parameters 226
_refine_ls_number_reflns 3729
_refine_ls_number_restraints 0
_refine_ls_restrained_S_all 1.043
_refine_ls_R_factor_all 0.0628
_refine_ls_R_factor_gt 0.0466
_refine_ls_shift/su_max 0.000
_refine_ls_shift/su_mean 0.000
_refine_ls_structure_factor_coef Fsqd
_refine_ls_weighting_details 'calc w=1/[\s^2^(Fo^2^)+(0.0535P)^2^+0.3164P] where P=(Fo^2^+2Fc^2^)/3'
_refine_ls_weighting_scheme calc
_refine_ls_wR_factor_gt 0.1099
_refine_ls_wR_factor_ref 0.1196
_reflns_number_gt 2932
_reflns_number_total 3729
_reflns_threshold_expression >2sigma(I)
_cod_data_source_file c5ra01290b2.cif
_cod_data_source_block vjs-54-d-
_cod_database_code 7220114

loop_
_symmetry_equiv_pos_as_xyz
'x, y, z'
'-x, y+1/2, -z+1/2'
'-x, -y, -z'
'x, -y-1/2, z-1/2'

loop_
_atom_site_label
_atom_site_type_symbol
_atom_site_fract_x
_atom_site_fract_y
_atom_site_fract_z
_atom_site_U_iso_or_equiv
_atom_site_adp_type
_atom_site_occupancy
_atom_site_symmetry_multiplicity
_atom_site_calc_flag
_atom_site_refinement_flags
S1 S 0.73465(3) 0.37481(3) 0.13362(5) 0.04345(15) Uani 1 1 d .
O5 O 0.79006(10) 0.57872(10) 0.20567(17) 0.0595(4) Uani 1 1 d .
O1 O 0.60947(9) 0.16338(10) 0.30779(15) 0.0520(3) Uani 1 1 d .
O2 O 0.83476(9) 0.06708(9) 0.26706(16) 0.0541(3) Uani 1 1 d .
N1 N 0.95444(12) 0.34192(16) 0.4277(2) 0.0571(5) Uani 1 1 d .
C7 C 0.63845(11) 0.12107(12) 0.19563(19) 0.0369(4) Uani 1 1 d .
O3 O 0.95177(10) 0.13951(11) 0.41331(19) 0.0679(4) Uani 1 1 d .
O4 O 0.91106(11) 0.54677(10) 0.38091(18) 0.0692(4) Uani 1 1 d .
C1 C 0.61160(11) 0.01540(12) 0.1616(2) 0.0386(4) Uani 1 1 d .
C9 C 0.76154(12) 0.25307(12) 0.16694(19) 0.0385(4) Uani 1 1 d .
C10 C 0.83971(11) 0.24072(12) 0.27063(19) 0.0387(4) Uani 1 1 d .
C8 C 0.70082(13) 0.17477(12) 0.0853(2) 0.0423(4) Uani 1 1 d .
H8A H 0.7400(5) 0.1288(6) 0.0392(7) 0.051 Uiso 1 1 calc R
H8B H 0.6624(5) 0.2044(4) 0.0060(11) 0.051 Uiso 1 1 calc R
C4 C 0.55702(16) -0.18063(16) 0.1089(3) 0.0674(6) Uani 1 1 d .
H4 H 0.5374(5) -0.2539(18) 0.0898(6) 0.081 Uiso 1 1 calc R
C5 C 0.60351(16) -0.12966(15) -0.0007(3) 0.0650(6) Uani 1 1 d .
H5 H 0.6158(4) -0.1579(8) -0.085(2) 0.078 Uiso 1 1 calc R
C6 C 0.63081(13) -0.03160(14) 0.0247(2) 0.0506(5) Uani 1 1 d .
H6 H 0.6618(7) 0.0019(8) -0.0500(17) 0.061 Uiso 1 1 calc R
C11 C 0.88189(13) 0.14612(14) 0.3242(2) 0.0457(4) Uani 1 1 d .
C13 C 0.87861(11) 0.33431(13) 0.3248(2) 0.0405(4) Uani 1 1 d .
C14 C 0.82783(12) 0.41396(13) 0.2597(2) 0.0417(4) Uani 1 1 d .
C3 C 0.53664(18) -0.13414(16) 0.2440(3) 0.0719(7) Uani 1 1 d .
H3 H 0.5048(9) -0.1677(10) 0.317(2) 0.086 Uiso 1 1 calc R
C2 C 0.56361(15) -0.03659(16) 0.2721(3) 0.0585(5) Uani 1 1 d .
H2 H 0.5490(4) -0.0047(8) 0.369(2) 0.070 Uiso 1 1 calc R
C15 C 0.84853(13) 0.51697(14) 0.2896(2) 0.0472(4) Uani 1 1 d .
C16 C 0.81051(19) 0.68337(15) 0.2245(4) 0.0837(9) Uani 1 1 d .
H16A H 0.7673(11) 0.7193(6) 0.165(2) 0.126 Uiso 1 1 calc R
H16B H 0.8702(11) 0.6962(4) 0.194(2) 0.126 Uiso 1 1 calc R
H16C H 0.8069(14) 0.7006(5) 0.3267(18) 0.126 Uiso 1 1 calc R
C12 C 0.87058(18) -0.02923(15) 0.3161(3) 0.0729(7) Uani 1 1 d .
H12A H 0.8305(9) -0.0780(7) 0.2751(18) 0.109 Uiso 1 1 calc R
H12B H 0.8735(12) -0.0329(5) 0.4235(16) 0.109 Uiso 1 1 calc R
H12C H 0.9305(10) -0.0382(6) 0.2809(18) 0.109 Uiso 1 1 calc R
H1" H 0.9701(16) 0.4021(18) 0.461(3) 0.071(7) Uiso 1 1 d .
H1' H 0.9770(17) 0.2882(18) 0.472(3) 0.074(8) Uiso 1 1 d .

loop_
_atom_site_aniso_label
_atom_site_aniso_U_11
_atom_site_aniso_U_22
_atom_site_aniso_U_33
_atom_site_aniso_U_23
_atom_site_aniso_U_13
_atom_site_aniso_U_12
S1 0.0478(3) 0.0374(3) 0.0445(3) 0.00056(19) -0.00330(19) -0.00872(17)
O5 0.0616(8) 0.0387(7) 0.0774(10) 0.0004(7) -0.0019(7) -0.0055(6)
O1 0.0522(7) 0.0505(8) 0.0545(8) -0.0115(6) 0.0134(6) -0.0031(6)
O2 0.0586(8) 0.0350(7) 0.0690(9) -0.0009(6) 0.0055(7) -0.0010(6)
N1 0.0514(9) 0.0529(11) 0.0651(12) -0.0018(10) -0.0138(8) -0.0133(8)
C7 0.0348(8) 0.0367(9) 0.0388(9) -0.0006(7) -0.0024(7) 0.0000(6)
O3 0.0558(8) 0.0578(9) 0.0875(11) 0.0021(8) -0.0156(8) 0.0061(7)
O4 0.0734(10) 0.0508(8) 0.0807(11) -0.0103(8) -0.0176(8) -0.0190(7)
C1 0.0339(8) 0.0355(9) 0.0462(10) 0.0033(7) -0.0002(7) -0.0027(6)
C9 0.0417(9) 0.0383(9) 0.0361(9) -0.0019(7) 0.0067(7) -0.0096(7)
C10 0.0394(8) 0.0379(9) 0.0395(9) -0.0023(7) 0.0076(7) -0.0063(7)
C8 0.0512(10) 0.0369(9) 0.0386(9) -0.0020(7) 0.0005(8) -0.0121(7)
C4 0.0618(13) 0.0391(11) 0.1008(19) -0.0008(12) 0.0007(12) -0.0111(9)
C5 0.0658(13) 0.0491(12) 0.0814(16) -0.0217(11) 0.0139(12) -0.0148(10)
C6 0.0523(10) 0.0442(10) 0.0563(11) -0.0087(9) 0.0116(9) -0.0135(8)
C11 0.0427(9) 0.0462(10) 0.0493(11) -0.0019(8) 0.0122(8) -0.0012(7)
C13 0.0370(8) 0.0440(10) 0.0411(9) -0.0037(8) 0.0066(7) -0.0093(7)
C14 0.0438(9) 0.0400(9) 0.0414(9) -0.0039(8) 0.0031(7) -0.0114(7)
C3 0.0779(15) 0.0523(13) 0.0865(18) 0.0210(13) 0.0129(13) -0.0192(11)
C2 0.0655(12) 0.0523(12) 0.0589(12) 0.0069(10) 0.0140(10) -0.0086(10)
C15 0.0486(10) 0.0421(10) 0.0515(11) -0.0036(9) 0.0067(8) -0.0111(8)
C16 0.0855(17) 0.0369(11) 0.129(2) 0.0020(13) 0.0114(16) -0.0054(11)
C12 0.0857(16) 0.0400(11) 0.0942(18) 0.0039(12) 0.0168(13) 0.0095(11)

loop_
_atom_type_symbol
_atom_type_description
_atom_type_scat_dispersion_real
_atom_type_scat_dispersion_imag
_atom_type_scat_source
C C 0.0033 0.0016 'International Tables Vol C Tables 4.2.6.8 and 6.1.1.4'
H H 0.0000 0.0000 'International Tables Vol C Tables 4.2.6.8 and 6.1.1.4'
N N 0.0061 0.0033 'International Tables Vol C Tables 4.2.6.8 and 6.1.1.4'
O O 0.0106 0.0060 'International Tables Vol C Tables 4.2.6.8 and 6.1.1.4'
S S 0.1246 0.1234 'International Tables Vol C Tables 4.2.6.8 and 6.1.1.4'

loop_
_geom_angle_atom_site_label_1
_geom_angle_atom_site_label_2
_geom_angle_atom_site_label_3
_geom_angle
C9 S1 C14 92.06(8)
C15 O5 C16 115.53(17)
C11 O2 C12 116.93(16)
C13 N1 H1" 117.0(14)
C13 N1 H1' 118.4(16)
H1" N1 H1' 123(2)
O1 C7 C1 120.64(15)
O1 C7 C8 120.56(15)
C1 C7 C8 118.79(14)
C6 C1 C2 118.70(17)
C6 C1 C7 122.96(15)
C2 C1 C7 118.33(16)
C10 C9 C8 128.57(16)
C10 C9 S1 112.58(12)
C8 C9 S1 118.85(13)
C9 C10 C13 112.01(15)
C9 C10 C11 126.67(15)
C13 C10 C11 121.32(15)
C9 C8 C7 112.24(15)
C9 C8 H8A 109.2
C7 C8 H8A 109.2
C9 C8 H8B 109.2
C7 C8 H8B 109.2
H8A C8 H8B 107.9
C3 C4 C5 119.3(2)
C3 C4 H4 120.3
C5 C4 H4 120.3
C4 C5 C6 120.7(2)
C4 C5 H5 119.7
C6 C5 H5 119.7
C1 C6 C5 120.35(19)
C1 C6 H6 119.8
C5 C6 H6 119.8
O3 C11 O2 122.73(18)
O3 C11 C10 123.98(17)
O2 C11 C10 113.28(15)
N1 C13 C14 124.99(17)
N1 C13 C10 123.29(17)
C14 C13 C10 111.71(15)
C13 C14 C15 125.47(16)
C13 C14 S1 111.63(13)
C15 C14 S1 122.90(14)
C4 C3 C2 121.0(2)
C4 C3 H3 119.5
C2 C3 H3 119.5
C3 C2 C1 120.0(2)
C3 C2 H2 120.0
C1 C2 H2 120.0
O4 C15 O5 122.54(17)
O4 C15 C14 124.53(18)
O5 C15 C14 112.93(15)
O5 C16 H16A 109.5
O5 C16 H16B 109.5
H16A C16 H16B 109.5
O5 C16 H16C 109.5
H16A C16 H16C 109.5
H16B C16 H16C 109.5
O2 C12 H12A 109.5
O2 C12 H12B 109.5
H12A C12 H12B 109.5
O2 C12 H12C 109.5
H12A C12 H12C 109.5
H12B C12 H12C 109.5

loop_
_geom_bond_atom_site_label_1
_geom_bond_atom_site_label_2
_geom_bond_distance
S1 C9 1.7026(18)
S1 C14 1.7311(18)
O5 C15 1.347(2)
O5 C16 1.445(2)
O1 C7 1.210(2)
O2 C11 1.332(2)
O2 C12 1.445(2)
N1 C13 1.347(2)
N1 H1" 0.88(2)
N1 H1' 0.87(2)
C7 C1 1.496(2)
C7 C8 1.513(2)
O3 C11 1.212(2)
O4 C15 1.211(2)
C1 C6 1.374(3)
C1 C2 1.386(3)
C9 C10 1.383(2)
C9 C8 1.504(2)
C10 C13 1.440(2)
C10 C11 1.467(2)
C8 H8A 0.9320
C8 H8B 0.9320
C4 C3 1.362(3)
C4 C5 1.363(3)
C4 H4 1.0347
C5 C6 1.389(3)
C5 H5 0.8424
C6 H6 0.9155
C13 C14 1.387(3)
C14 C15 1.437(2)
C3 C2 1.384(3)
C3 H3 0.9108
C2 H2 0.9668
C16 H16A 0.9113
C16 H16B 0.9113
C16 H16C 0.9113
C12 H12A 0.9210
C12 H12B 0.9210
C12 H12C 0.9210

loop_
_geom_torsion_atom_site_label_1
_geom_torsion_atom_site_label_2
_geom_torsion_atom_site_label_3
_geom_torsion_atom_site_label_4
_geom_torsion
O1 C7 C1 C6 170.29(17)
C8 C7 C1 C6 -8.4(2)
O1 C7 C1 C2 -8.5(2)
C8 C7 C1 C2 172.84(16)
C14 S1 C9 C10 -0.32(13)
C14 S1 C9 C8 179.49(14)
C8 C9 C10 C13 -179.62(16)
S1 C9 C10 C13 0.17(18)
C8 C9 C10 C11 0.4(3)
S1 C9 C10 C11 -179.79(13)
C10 C9 C8 C7 71.7(2)
S1 C9 C8 C7 -108.05(15)
O1 C7 C8 C9 30.9(2)
C1 C7 C8 C9 -150.38(14)
C3 C4 C5 C6 0.6(3)
C2 C1 C6 C5 -0.8(3)
C7 C1 C6 C5 -179.53(17)
C4 C5 C6 C1 0.3(3)
C12 O2 C11 O3 0.0(3)
C12 O2 C11 C10 -178.97(16)
C9 C10 C11 O3 178.55(18)
C13 C10 C11 O3 -1.4(3)
C9 C10 C11 O2 -2.5(2)
C13 C10 C11 O2 177.57(14)
C9 C10 C13 N1 179.39(16)
C11 C10 C13 N1 -0.6(3)
C9 C10 C13 C14 0.1(2)
C11 C10 C13 C14 -179.91(15)
N1 C13 C14 C15 0.9(3)
C10 C13 C14 C15 -179.86(16)
N1 C13 C14 S1 -179.61(15)
C10 C13 C14 S1 -0.36(18)
C9 S1 C14 C13 0.39(14)
C9 S1 C14 C15 179.90(15)
C5 C4 C3 C2 -0.9(4)
C4 C3 C2 C1 0.4(4)
C6 C1 C2 C3 0.5(3)
C7 C1 C2 C3 179.27(19)
C16 O5 C15 O4 3.7(3)
C16 O5 C15 C14 -176.87(17)
C13 C14 C15 O4 -3.2(3)
S1 C14 C15 O4 177.40(16)
C13 C14 C15 O5 177.38(16)
S1 C14 C15 O5 -2.1(2)
